data_4034380
loop_
_publ_author_name
'Dai, Tianzi'
'Li, Qunyi'
'Zhang, Xiaofei'
'Yang, Chunhao'

_publ_section_title
;
 Substituent-Oriented Synthesis of Substituted Pyrazoles/Chromeno[3,2-
 c]pyrazoles via Sequential Reactions of Chromones/3-Chlorochromones and
 Tosylhydrazones.
;
_journal_issue 9
_journal_name_full 'The Journal of organic chemistry'
_journal_page_first 5913
_journal_page_last 5921
_journal_paper_doi 10.1021/acs.joc.9b00282
_journal_volume 84
_journal_year 2019
_chemical_formula_moiety 'C17 H14 N2 O2'
_chemical_formula_sum 'C17 H14 N2 O2'
_chemical_formula_weight 278.30
_space_group_crystal_system monoclinic
_space_group_IT_number 14
_space_group_name_Hall '-P 2ybc'
_space_group_name_H-M_alt 'P 1 21/c 1'
_atom_sites_solution_hydrogens mixed
_atom_sites_solution_primary dual
_audit_creation_date 2018-06-13
_audit_creation_method
;
Olex2 1.2
(compiled 2018.05.29 svn.r3508 for OlexSys, GUI svn.r5506)
;
_cell_angle_alpha 90
_cell_angle_beta 102.894(5)
_cell_angle_gamma 90
_cell_formula_units_Z 4
_cell_length_a 11.750(3)
_cell_length_b 5.2155(13)
_cell_length_c 22.757(5)
_cell_measurement_reflns_used 1509
_cell_measurement_temperature 173
_cell_measurement_theta_max 23.566
_cell_measurement_theta_min 3.558
_cell_volume 1359.4(6)
_computing_cell_refinement 'SAINT v8.34A (Bruker, 2013)'
_computing_data_reduction 'SAINT v8.34A (Bruker, 2013)'
_computing_molecular_graphics 'Olex2 (Dolomanov et al., 2009)'
_computing_publication_material 'Olex2 (Dolomanov et al., 2009)'
_computing_structure_refinement 'ShelXL (Sheldrick, 2015)'
_computing_structure_solution 'ShelXT (Sheldrick, 2015)'
_diffrn_ambient_temperature 173
_diffrn_measured_fraction_theta_full 0.997
_diffrn_measured_fraction_theta_max 0.991
_diffrn_measurement_device_type 'Bruker APEX-II CCD'
_diffrn_measurement_method '\f and \w scans'
_diffrn_radiation_type MoK\a
_diffrn_radiation_wavelength 0.71073
_diffrn_reflns_av_R_equivalents 0.0569
_diffrn_reflns_av_unetI/netI 0.0568
_diffrn_reflns_Laue_measured_fraction_full 0.997
_diffrn_reflns_Laue_measured_fraction_max 0.991
_diffrn_reflns_limit_h_max 15
_diffrn_reflns_limit_h_min -15
_diffrn_reflns_limit_k_max 6
_diffrn_reflns_limit_k_min -6
_diffrn_reflns_limit_l_max 29
_diffrn_reflns_limit_l_min -29
_diffrn_reflns_number 11601
_diffrn_reflns_point_group_measured_fraction_full 0.997
_diffrn_reflns_point_group_measured_fraction_max 0.991
_diffrn_reflns_theta_full 25.242
_diffrn_reflns_theta_max 27.431
_diffrn_reflns_theta_min 1.778
_diffrn_standards_number 0
_exptl_absorpt_coefficient_mu 0.091
_exptl_absorpt_correction_T_max 0.7456
_exptl_absorpt_correction_T_min 0.6965
_exptl_absorpt_correction_type multi-scan
_exptl_absorpt_process_details
'SADABS-2014/5 (Bruker,2014/5) was used for absorption correction. wR2(int) was 0.0643 before and 0.0538 after correction. The Ratio of minimum to maximum transmission is 0.9341. The \l/2 correction factor is 0.00150.'
_exptl_crystal_colour colourless
_exptl_crystal_colour_primary colourless
_exptl_crystal_density_diffrn 1.360
_exptl_crystal_description block
_exptl_crystal_F_000 584
_exptl_crystal_size_max 0.12
_exptl_crystal_size_mid 0.08
_exptl_crystal_size_min 0.05
_refine_diff_density_max 0.206
_refine_diff_density_min -0.179
_refine_diff_density_rms 0.044
_refine_ls_extinction_method none
_refine_ls_goodness_of_fit_ref 1.026
_refine_ls_hydrogen_treatment mixed
_refine_ls_matrix_type full
_refine_ls_number_parameters 196
_refine_ls_number_reflns 3083
_refine_ls_number_restraints 0
_refine_ls_restrained_S_all 1.026
_refine_ls_R_factor_all 0.0927
_refine_ls_R_factor_gt 0.0466
_refine_ls_shift/su_max 0.000
_refine_ls_shift/su_mean 0.000
_refine_ls_structure_factor_coef Fsqd
_refine_ls_weighting_details 'w=1/[\s^2^(Fo^2^)+(0.0632P)^2^] where P=(Fo^2^+2Fc^2^)/3'
_refine_ls_weighting_scheme calc
_refine_ls_wR_factor_gt 0.1097
_refine_ls_wR_factor_ref 0.1306
_reflns_Friedel_coverage 0.000
_reflns_number_gt 1889
_reflns_number_total 3083
_reflns_threshold_expression 'I > 2\s(I)'
_cod_data_source_file jo9b00282_si_002.cif
_cod_data_source_block mo_20180616_0m
_cod_database_code 4034380
_shelx_shelxl_version_number 2014/7
_shelx_space_group_comment
;
The symmetry employed for this shelxl refinement is uniquely defined
by the following loop, which should always be used as a source of
symmetry information in preference to the above space-group names.
They are only intended as comments.
;
_shelx_estimated_absorpt_t_max 0.995
_shelx_estimated_absorpt_t_min 0.989
_olex2_refinement_description
;
1. Fixed Uiso
 At 1.2 times of:
  All C(H) groups
 At 1.5 times of:
  All C(H,H,H) groups, All O(H) groups
2.a Aromatic/amide H refined with riding coordinates:
 C10(H10), C6(H6), C17(H17), C5(H5), C13(H13), C15(H15), C16(H16), C2(H2),
 C14(H14)
2.b Idealised Me refined as rotating group:
 C4(H4A,H4B,H4C)
2.c Idealised tetrahedral OH refined as rotating group:
 O1(H1)
;
_olex2_submission_special_instructions 'No special instructions were received'

loop_
_space_group_symop_operation_xyz
'x, y, z'
'-x, y+1/2, -z+1/2'
'-x, -y, -z'
'x, -y-1/2, z-1/2'

loop_
_atom_site_label
_atom_site_type_symbol
_atom_site_fract_x
_atom_site_fract_y
_atom_site_fract_z
_atom_site_U_iso_or_equiv
_atom_site_adp_type
_atom_site_occupancy
_atom_site_site_symmetry_order
_atom_site_calc_flag
_atom_site_refinement_flags_posn
O2 O 0.58485(12) 0.3363(3) 0.72336(6) 0.0424(4) Uani 1 1 d .
O1 O 0.72883(13) -0.0429(3) 0.75206(6) 0.0478(4) Uani 1 1 d .
H1 H 0.6711 0.0491 0.7539 0.072 Uiso 1 1 calc GR
N1 N 0.46994(15) 0.6956(3) 0.54717(7) 0.0334(4) Uani 1 1 d .
N2 N 0.54929(14) 0.5194(3) 0.57329(7) 0.0328(4) Uani 1 1 d .
C9 C 0.55933(16) 0.5571(4) 0.63275(8) 0.0279(4) Uani 1 1 d .
C11 C 0.42958(16) 0.8419(3) 0.58753(8) 0.0275(4) Uani 1 1 d .
C12 C 0.33828(16) 1.0367(4) 0.56964(8) 0.0277(4) Uani 1 1 d .
C8 C 0.62642(17) 0.3800(4) 0.67881(8) 0.0299(4) Uani 1 1 d .
C10 C 0.48695(16) 0.7549(4) 0.64370(8) 0.0295(4) Uani 1 1 d .
H10 H 0.4788 0.8168 0.6818 0.035 Uiso 1 1 calc R
C7 C 0.73462(16) 0.2582(4) 0.67209(8) 0.0284(4) Uani 1 1 d .
C1 C 0.78166(17) 0.0515(4) 0.70962(8) 0.0326(5) Uani 1 1 d .
C6 C 0.79743(17) 0.3444(4) 0.63049(8) 0.0328(5) Uani 1 1 d .
H6 H 0.7680 0.4845 0.6049 0.039 Uiso 1 1 calc R
C17 C 0.31567(17) 1.2071(4) 0.61273(9) 0.0341(5) Uani 1 1 d .
H17 H 0.3597 1.1967 0.6531 0.041 Uiso 1 1 calc R
C5 C 0.90069(17) 0.2318(4) 0.62560(9) 0.0360(5) Uani 1 1 d .
H5 H 0.9418 0.2957 0.5972 0.043 Uiso 1 1 calc R
C13 C 0.27056(18) 1.0522(4) 0.51127(8) 0.0360(5) Uani 1 1 d .
H13 H 0.2841 0.9359 0.4814 0.043 Uiso 1 1 calc R
C15 C 0.16403(18) 1.4060(4) 0.53890(9) 0.0394(5) Uani 1 1 d .
H15 H 0.1054 1.5338 0.5283 0.047 Uiso 1 1 calc R
C3 C 0.94558(17) 0.0233(4) 0.66228(9) 0.0355(5) Uani 1 1 d .
C16 C 0.22974(18) 1.3910(4) 0.59717(9) 0.0395(5) Uani 1 1 d .
H16 H 0.2158 1.5081 0.6268 0.047 Uiso 1 1 calc R
C2 C 0.88487(18) -0.0644(4) 0.70350(9) 0.0382(5) Uani 1 1 d .
H2 H 0.9141 -0.2070 0.7283 0.046 Uiso 1 1 calc R
C14 C 0.18387(19) 1.2346(4) 0.49616(9) 0.0399(5) Uani 1 1 d .
H14 H 0.1377 1.2420 0.4562 0.048 Uiso 1 1 calc R
C4 C 1.05888(19) -0.0997(5) 0.65708(11) 0.0501(6) Uani 1 1 d .
H4A H 1.0663 -0.0929 0.6151 0.075 Uiso 1 1 calc GR
H4B H 1.0599 -0.2789 0.6702 0.075 Uiso 1 1 calc GR
H4C H 1.1242 -0.0075 0.6827 0.075 Uiso 1 1 calc GR
H1A H 0.440(2) 0.695(4) 0.5039(11) 0.064(7) Uiso 1 1 d .

loop_
_atom_site_aniso_label
_atom_site_aniso_U_11
_atom_site_aniso_U_22
_atom_site_aniso_U_33
_atom_site_aniso_U_23
_atom_site_aniso_U_13
_atom_site_aniso_U_12
O2 0.0517(9) 0.0528(9) 0.0278(7) 0.0084(7) 0.0198(7) 0.0079(7)
O1 0.0490(10) 0.0584(10) 0.0369(8) 0.0190(7) 0.0118(7) 0.0038(8)
N1 0.0401(9) 0.0392(10) 0.0217(8) 0.0006(7) 0.0085(7) 0.0116(8)
N2 0.0383(9) 0.0374(9) 0.0232(8) 0.0023(7) 0.0081(7) 0.0102(8)
C9 0.0295(10) 0.0330(10) 0.0223(9) -0.0006(8) 0.0082(8) -0.0001(9)
C11 0.0302(10) 0.0298(10) 0.0239(9) -0.0047(8) 0.0093(8) 0.0002(9)
C12 0.0289(10) 0.0288(10) 0.0265(9) -0.0002(8) 0.0084(8) -0.0010(8)
C8 0.0350(11) 0.0320(10) 0.0228(9) -0.0016(8) 0.0064(8) -0.0009(9)
C10 0.0324(10) 0.0338(10) 0.0237(9) -0.0030(8) 0.0090(8) -0.0003(9)
C7 0.0315(10) 0.0301(10) 0.0221(9) 0.0008(7) 0.0028(8) 0.0007(8)
C1 0.0386(11) 0.0353(11) 0.0222(9) 0.0029(8) 0.0030(8) -0.0031(9)
C6 0.0360(11) 0.0337(11) 0.0289(10) 0.0034(8) 0.0073(8) 0.0026(9)
C17 0.0324(11) 0.0405(12) 0.0282(10) -0.0057(9) 0.0046(8) 0.0038(9)
C5 0.0358(11) 0.0390(12) 0.0343(11) 0.0011(9) 0.0107(9) 0.0011(10)
C13 0.0444(12) 0.0355(11) 0.0272(10) -0.0023(8) 0.0061(9) 0.0052(10)
C15 0.0346(11) 0.0359(11) 0.0464(12) 0.0044(10) 0.0065(10) 0.0062(9)
C3 0.0328(11) 0.0361(11) 0.0343(11) -0.0063(9) 0.0007(9) 0.0026(9)
C16 0.0370(12) 0.0396(12) 0.0420(12) -0.0079(10) 0.0093(10) 0.0069(10)
C2 0.0414(12) 0.0343(11) 0.0345(11) 0.0060(9) -0.0011(9) 0.0069(10)
C14 0.0438(12) 0.0414(12) 0.0312(10) 0.0046(9) 0.0015(9) 0.0029(10)
C4 0.0422(13) 0.0508(14) 0.0563(14) -0.0011(11) 0.0089(11) 0.0121(11)

loop_
_atom_type_symbol
_atom_type_description
_atom_type_scat_dispersion_real
_atom_type_scat_dispersion_imag
_atom_type_scat_source
C C 0.0033 0.0016 'International Tables Vol C Tables 4.2.6.8 and 6.1.1.4'
H H 0.0000 0.0000 'International Tables Vol C Tables 4.2.6.8 and 6.1.1.4'
N N 0.0061 0.0033 'International Tables Vol C Tables 4.2.6.8 and 6.1.1.4'
O O 0.0106 0.0060 'International Tables Vol C Tables 4.2.6.8 and 6.1.1.4'

loop_
_geom_angle_atom_site_label_1
_geom_angle_atom_site_label_2
_geom_angle_atom_site_label_3
_geom_angle
C1 O1 H1 109.5
N2 N1 C11 113.33(15)
N2 N1 H1A 120.4(14)
C11 N1 H1A 125.8(14)
C9 N2 N1 103.92(15)
N2 C9 C8 122.17(17)
N2 C9 C10 111.55(16)
C10 C9 C8 125.67(16)
N1 C11 C12 123.05(16)
N1 C11 C10 105.59(16)
C10 C11 C12 131.26(17)
C17 C12 C11 119.28(16)
C13 C12 C11 122.17(17)
C13 C12 C17 118.52(17)
O2 C8 C9 116.57(17)
O2 C8 C7 121.11(17)
C7 C8 C9 122.31(16)
C9 C10 H10 127.2
C11 C10 C9 105.61(16)
C11 C10 H10 127.2
C1 C7 C8 120.16(17)
C6 C7 C8 122.33(17)
C6 C7 C1 117.48(18)
O1 C1 C7 122.07(19)
O1 C1 C2 117.59(18)
C2 C1 C7 120.34(19)
C7 C6 H6 119.1
C5 C6 C7 121.74(19)
C5 C6 H6 119.1
C12 C17 H17 119.8
C16 C17 C12 120.43(18)
C16 C17 H17 119.8
C6 C5 H5 119.8
C6 C5 C3 120.4(2)
C3 C5 H5 119.8
C12 C13 H13 119.6
C14 C13 C12 120.77(19)
C14 C13 H13 119.6
C16 C15 H15 120.2
C14 C15 H15 120.2
C14 C15 C16 119.65(19)
C5 C3 C4 120.4(2)
C2 C3 C5 118.72(19)
C2 C3 C4 120.88(19)
C17 C16 H16 119.8
C15 C16 C17 120.4(2)
C15 C16 H16 119.8
C1 C2 H2 119.3
C3 C2 C1 121.33(19)
C3 C2 H2 119.3
C13 C14 H14 119.9
C15 C14 C13 120.18(18)
C15 C14 H14 119.9
C3 C4 H4A 109.5
C3 C4 H4B 109.5
C3 C4 H4C 109.5
H4A C4 H4B 109.5
H4A C4 H4C 109.5
H4B C4 H4C 109.5

loop_
_geom_bond_atom_site_label_1
_geom_bond_atom_site_label_2
_geom_bond_distance
O2 C8 1.241(2)
O1 H1 0.8400
O1 C1 1.352(2)
N1 N2 1.349(2)
N1 C11 1.358(2)
N1 H1A 0.97(2)
N2 C9 1.346(2)
C9 C8 1.485(2)
C9 C10 1.394(3)
C11 C12 1.467(3)
C11 C10 1.382(2)
C12 C17 1.392(3)
C12 C13 1.390(2)
C8 C7 1.459(3)
C10 H10 0.9500
C7 C1 1.409(3)
C7 C6 1.398(3)
C1 C2 1.389(3)
C6 H6 0.9500
C6 C5 1.375(3)
C17 H17 0.9500
C17 C16 1.380(3)
C5 H5 0.9500
C5 C3 1.400(3)
C13 H13 0.9500
C13 C14 1.380(3)
C15 H15 0.9500
C15 C16 1.380(3)
C15 C14 1.379(3)
C3 C2 1.377(3)
C3 C4 1.506(3)
C16 H16 0.9500
C2 H2 0.9500
C14 H14 0.9500
C4 H4A 0.9800
C4 H4B 0.9800
C4 H4C 0.9800
